data_2312800
loop_
_publ_author_name
'Mandal, Koushik'
'Chopra, Deepak'

_publ_section_title
;
 Quantitative crystal structure analysis in trifluoromethyl- and
 cyano-substituted N-phenylbenzamides.
;
_journal_issue 2
_journal_name_full 'Acta crystallographica Section B, Structural science, crystal engineering and materials'
_journal_page_first 266
_journal_page_last 282
_journal_paper_doi 10.1107/S205252062500099X
_journal_volume 81
_journal_year 2025
_chemical_formula_moiety 'C15 H9 F3 N2 O'
_chemical_formula_sum 'C15 H9 F3 N2 O'
_chemical_formula_weight 290.24
_chemical_name_systematic 3CN3T
_space_group_crystal_system monoclinic
_space_group_IT_number 14
_space_group_name_Hall '-P 2ybc'
_space_group_name_H-M_alt 'P 1 21/c 1'
_atom_sites_solution_hydrogens mixed
_atom_sites_solution_primary direct
_audit_creation_date 2024-08-03
_audit_creation_method
;
Olex2 1.5-alpha
(compiled 2024.02.16 svn.r378c4104 for OlexSys, GUI svn.r6928)
;
_cell_angle_alpha 90
_cell_angle_beta 93.019(2)
_cell_angle_gamma 90
_cell_formula_units_Z 4
_cell_length_a 11.7628(4)
_cell_length_b 12.5764(4)
_cell_length_c 8.6239(3)
_cell_measurement_reflns_used 4456
_cell_measurement_temperature 100
_cell_measurement_theta_max 29.90
_cell_measurement_theta_min 2.37
_cell_volume 1273.99(7)
_computing_cell_refinement 'SAINT v8.37A (Bruker, 2015)'
_computing_data_reduction 'SAINT v8.37A (Bruker, 2015)'
_computing_molecular_graphics 'Olex2 1.5-alpha (Dolomanov et al., 2009)'
_computing_publication_material 'Olex2 1.5-alpha (Dolomanov et al., 2009)'
_computing_structure_refinement 'SHELXL 2018/3 (Sheldrick, 2015)'
_computing_structure_solution 'SHELXS  (Sheldrick, 2008)'
_diffrn_ambient_temperature 100
_diffrn_measured_fraction_theta_full 0.996
_diffrn_measured_fraction_theta_max 0.956
_diffrn_measurement_device_type 'Bruker APEX-II CCD'
_diffrn_measurement_method '\f and \w scans'
_diffrn_radiation_type MoK\a
_diffrn_radiation_wavelength 0.71073
_diffrn_reflns_av_R_equivalents 0.0295
_diffrn_reflns_av_unetI/netI 0.0327
_diffrn_reflns_Laue_measured_fraction_full 0.996
_diffrn_reflns_Laue_measured_fraction_max 0.956
_diffrn_reflns_limit_h_max 15
_diffrn_reflns_limit_h_min -16
_diffrn_reflns_limit_k_max 17
_diffrn_reflns_limit_k_min -17
_diffrn_reflns_limit_l_max 12
_diffrn_reflns_limit_l_min -12
_diffrn_reflns_number 14521
_diffrn_reflns_point_group_measured_fraction_full 0.996
_diffrn_reflns_point_group_measured_fraction_max 0.956
_diffrn_reflns_theta_full 25.242
_diffrn_reflns_theta_max 29.979
_diffrn_reflns_theta_min 1.734
_exptl_absorpt_coefficient_mu 0.127
_exptl_absorpt_correction_T_max 0.7460
_exptl_absorpt_correction_T_min 0.7066
_exptl_absorpt_correction_type multi-scan
_exptl_absorpt_process_details
;
SADABS-2014/5 (Bruker,2014/5) was used for absorption correction.
wR2(int) was 0.0516 before and 0.0430 after correction.
The Ratio of minimum to maximum transmission is 0.9472.
The \l/2 correction factor is 0.00150.
;
_exptl_crystal_colour 'clear light colourless'
_exptl_crystal_colour_lustre clear
_exptl_crystal_colour_modifier light
_exptl_crystal_colour_primary colourless
_exptl_crystal_density_diffrn 1.513
_exptl_crystal_description block
_exptl_crystal_F_000 592
_exptl_crystal_preparation 'Slow evaporation'
_exptl_crystal_recrystallization_method 'Slow evaporation from DCM'
_exptl_crystal_size_max 0.245
_exptl_crystal_size_mid 0.157
_exptl_crystal_size_min 0.135
_refine_diff_density_max 0.480
_refine_diff_density_min -0.259
_refine_diff_density_rms 0.061
_refine_ls_extinction_method none
_refine_ls_goodness_of_fit_ref 1.045
_refine_ls_hydrogen_treatment mixed
_refine_ls_matrix_type full
_refine_ls_number_parameters 210
_refine_ls_number_reflns 3549
_refine_ls_number_restraints 0
_refine_ls_restrained_S_all 1.045
_refine_ls_R_factor_all 0.0608
_refine_ls_R_factor_gt 0.0481
_refine_ls_shift/su_max 0.000
_refine_ls_shift/su_mean 0.000
_refine_ls_structure_factor_coef Fsqd
_refine_ls_weighting_details 'w=1/[\s^2^(Fo^2^)+(0.0741P)^2^+0.5587P] where P=(Fo^2^+2Fc^2^)/3'
_refine_ls_weighting_scheme calc
_refine_ls_wR_factor_gt 0.1293
_refine_ls_wR_factor_ref 0.1421
_reflns_Friedel_coverage 0.000
_reflns_number_gt 2884
_reflns_number_total 3549
_reflns_threshold_expression 'I > 2\s(I)'
_publcif_datablock.id {2cab435c-c9e3-4b45-a7fc-9b23212599fd}

_cod_data_source_file aw5098sup1.cif
_cod_data_source_block 3CN3T
_cod_depositor_comments 'Adding full bibliography for 2312792--2312801.cif.'
_cod_database_code 2312800
_cod_database_fobs_code 2312800
_shelx_shelxl_version_number 2018/3
_shelx_space_group_comment
;
The symmetry employed for this shelxl refinement is uniquely defined
by the following loop, which should always be used as a source of
symmetry information in preference to the above space-group names.
They are only intended as comments.
;
_olex2_refinement_description
;
1. Fixed Uiso
 At 1.2 times of:
  All C(H) groups
2. Uiso/Uaniso restraints and constraints
Uanis(F2) = Uanis(F5)
Uanis(F3) = Uanis(F6)
3. Others
 Sof(F4)=Sof(F5)=Sof(F6)=1-FVAR(1)
 Sof(F1)=Sof(F2)=Sof(F3)=FVAR(1)
4.a Aromatic/amide H refined with riding coordinates:
 C3(H3), C4(H4), C5(H5), C7(H7), C10(H10), C12(H12), C13(H13), C14(H14)
;
_olex2_submission_special_instructions 'No special instructions were received'

loop_
_space_group_symop_operation_xyz
'x, y, z'
'-x, y+1/2, -z+1/2'
'-x, -y, -z'
'x, -y-1/2, z-1/2'

loop_
_atom_site_label
_atom_site_type_symbol
_atom_site_fract_x
_atom_site_fract_y
_atom_site_fract_z
_atom_site_U_iso_or_equiv
_atom_site_adp_type
_atom_site_occupancy
_atom_site_site_symmetry_order
_atom_site_calc_flag
_atom_site_refinement_flags_posn
_atom_site_refinement_flags_adp
_atom_site_refinement_flags_occupancy
_atom_site_disorder_assembly
_atom_site_disorder_group
C1 C 0.64526(13) 0.34590(12) 1.09192(19) 0.0243(3) Uani 1 1 d . . . . .
C2 C 0.61878(12) 0.45391(11) 1.13258(17) 0.0174(3) Uani 1 1 d . . . . .
C3 C 0.53897(12) 0.47331(12) 1.24326(17) 0.0206(3) Uani 1 1 d . . . . .
H3 H 0.502947 0.415878 1.292755 0.025 Uiso 1 1 calc R U . . .
C4 C 0.51299(12) 0.57717(12) 1.27994(17) 0.0212(3) Uani 1 1 d . . . . .
H4 H 0.458161 0.590985 1.354434 0.025 Uiso 1 1 calc R U . . .
C5 C 0.56596(12) 0.66146(11) 1.20935(17) 0.0184(3) Uani 1 1 d . . . . .
H5 H 0.546747 0.732536 1.234572 0.022 Uiso 1 1 calc R U . . .
C6 C 0.64756(11) 0.64170(11) 1.10117(15) 0.0152(3) Uani 1 1 d . . . . .
C7 C 0.67338(12) 0.53789(11) 1.06137(16) 0.0167(3) Uani 1 1 d . . . . .
H7 H 0.727780 0.524122 0.986271 0.020 Uiso 1 1 calc R U . . .
C8 C 0.73553(11) 0.81901(11) 1.08386(15) 0.0154(3) Uani 1 1 d . . . . .
C9 C 0.79987(11) 0.89135(11) 0.98114(15) 0.0156(3) Uani 1 1 d . . . . .
C10 C 0.87545(12) 0.85267(11) 0.87584(16) 0.0169(3) Uani 1 1 d . . . . .
H10 H 0.884483 0.778254 0.862143 0.020 Uiso 1 1 calc R U . . .
C11 C 0.93773(12) 0.92414(11) 0.79075(16) 0.0171(3) Uani 1 1 d . . . . .
C12 C 0.92364(12) 1.03301(12) 0.80783(17) 0.0191(3) Uani 1 1 d . . . . .
H12 H 0.965982 1.081244 0.748733 0.023 Uiso 1 1 calc R U . . .
C13 C 0.84700(12) 1.07093(12) 0.91218(17) 0.0196(3) Uani 1 1 d . . . . .
H13 H 0.836018 1.145316 0.923361 0.023 Uiso 1 1 calc R U . . .
C14 C 0.78668(12) 1.00037(11) 0.99980(17) 0.0181(3) Uani 1 1 d . . . . .
H14 H 0.736033 1.026618 1.073035 0.022 Uiso 1 1 calc R U . . .
C15 C 1.02014(14) 0.88212(13) 0.68006(18) 0.0242(3) Uani 1 1 d . . . . .
F1 F 1.0582(7) 0.7869(5) 0.7177(8) 0.0660(17) Uani 0.678(13) 1 d . . P A 1
F2 F 1.1096(5) 0.9448(6) 0.6639(7) 0.0341(9) Uani 0.678(13) 1 d . . P A 1
F3 F 0.9668(4) 0.8728(5) 0.5340(5) 0.0414(10) Uani 0.678(13) 1 d . . P A 1
F4 F 1.0860(10) 0.8051(11) 0.7475(14) 0.0411(19) Uani 0.322(13) 1 d . . P A 2
F5 F 1.0903(10) 0.9553(13) 0.6310(14) 0.0341(9) Uani 0.322(13) 1 d . . P A 2
F6 F 0.9768(9) 0.8361(8) 0.5606(10) 0.0414(10) Uani 0.322(13) 1 d . . P A 2
N1 N 0.70420(10) 0.72415(10) 1.02340(14) 0.0173(3) Uani 1 1 d . . . . .
H1 H 0.7205(17) 0.7132(16) 0.926(2) 0.031(5) Uiso 1 1 d . . . . .
N2 N 0.66499(14) 0.25985(12) 1.0602(2) 0.0361(4) Uani 1 1 d . . . . .
O1 O 0.71475(9) 0.84796(8) 1.21619(11) 0.0195(2) Uani 1 1 d . . . . .

loop_
_atom_site_aniso_label
_atom_site_aniso_U_11
_atom_site_aniso_U_22
_atom_site_aniso_U_33
_atom_site_aniso_U_23
_atom_site_aniso_U_13
_atom_site_aniso_U_12
C1 0.0244(7) 0.0203(7) 0.0288(8) 0.0024(6) 0.0083(6) -0.0002(6)
C2 0.0173(6) 0.0153(7) 0.0197(6) 0.0001(5) 0.0019(5) 0.0003(5)
C3 0.0212(7) 0.0193(7) 0.0218(7) 0.0015(6) 0.0064(6) -0.0054(5)
C4 0.0199(7) 0.0227(7) 0.0220(7) -0.0018(6) 0.0097(6) -0.0033(6)
C5 0.0184(6) 0.0163(7) 0.0210(7) -0.0030(5) 0.0059(5) -0.0013(5)
C6 0.0162(6) 0.0152(6) 0.0143(6) 0.0011(5) 0.0023(5) -0.0019(5)
C7 0.0164(6) 0.0186(7) 0.0154(6) -0.0008(5) 0.0041(5) 0.0005(5)
C8 0.0164(6) 0.0162(6) 0.0139(6) 0.0016(5) 0.0038(5) 0.0019(5)
C9 0.0163(6) 0.0172(7) 0.0134(6) 0.0011(5) 0.0023(5) -0.0028(5)
C10 0.0179(6) 0.0177(7) 0.0153(6) -0.0005(5) 0.0019(5) -0.0012(5)
C11 0.0178(6) 0.0191(7) 0.0146(6) -0.0015(5) 0.0038(5) -0.0021(5)
C12 0.0214(7) 0.0184(7) 0.0180(6) 0.0022(5) 0.0052(5) -0.0041(5)
C13 0.0223(7) 0.0160(7) 0.0207(7) 0.0013(5) 0.0047(6) -0.0011(5)
C14 0.0172(6) 0.0188(7) 0.0185(6) 0.0001(5) 0.0044(5) -0.0001(5)
C15 0.0282(8) 0.0213(7) 0.0243(7) -0.0036(6) 0.0123(6) -0.0048(6)
F1 0.094(4) 0.031(2) 0.080(4) 0.021(2) 0.071(3) 0.030(2)
F2 0.0220(19) 0.0430(16) 0.039(2) -0.0111(17) 0.0156(14) -0.0111(14)
F3 0.0400(10) 0.065(3) 0.0200(14) -0.0179(15) 0.0111(10) -0.0138(17)
F4 0.039(3) 0.044(5) 0.041(3) -0.010(3) 0.015(2) 0.013(3)
F5 0.0220(19) 0.0430(16) 0.039(2) -0.0111(17) 0.0156(14) -0.0111(14)
F6 0.0400(10) 0.065(3) 0.0200(14) -0.0179(15) 0.0111(10) -0.0138(17)
N1 0.0220(6) 0.0170(6) 0.0136(5) -0.0003(4) 0.0065(4) -0.0025(5)
N2 0.0425(9) 0.0210(7) 0.0463(9) 0.0011(6) 0.0176(7) 0.0019(6)
O1 0.0269(5) 0.0189(5) 0.0134(5) -0.0014(4) 0.0072(4) -0.0015(4)

loop_
_atom_type_symbol
_atom_type_description
_atom_type_scat_dispersion_real
_atom_type_scat_dispersion_imag
_atom_type_scat_source
C C 0.0033 0.0016 'International Tables Vol C Tables 4.2.6.8 and 6.1.1.4'
H H 0.0000 0.0000 'International Tables Vol C Tables 4.2.6.8 and 6.1.1.4'
F F 0.0171 0.0103 'International Tables Vol C Tables 4.2.6.8 and 6.1.1.4'
N N 0.0061 0.0033 'International Tables Vol C Tables 4.2.6.8 and 6.1.1.4'
O O 0.0106 0.0060 'International Tables Vol C Tables 4.2.6.8 and 6.1.1.4'

loop_
_geom_angle_atom_site_label_1
_geom_angle_atom_site_label_2
_geom_angle_atom_site_label_3
_geom_angle
_geom_angle_site_symmetry_1
_geom_angle_site_symmetry_3
_geom_angle_publ_flag
N2 C1 C2 179.17(17) . . ?
C3 C2 C1 119.55(13) . . ?
C3 C2 C7 120.71(13) . . ?
C7 C2 C1 119.74(13) . . ?
C2 C3 H3 120.4 . . ?
C4 C3 C2 119.13(13) . . ?
C4 C3 H3 120.4 . . ?
C3 C4 H4 119.6 . . ?
C3 C4 C5 120.81(13) . . ?
C5 C4 H4 119.6 . . ?
C4 C5 H5 120.1 . . ?
C4 C5 C6 119.87(13) . . ?
C6 C5 H5 120.1 . . ?
C5 C6 N1 122.82(12) . . ?
C7 C6 C5 120.01(12) . . ?
C7 C6 N1 117.12(12) . . ?
C2 C7 H7 120.3 . . ?
C6 C7 C2 119.44(12) . . ?
C6 C7 H7 120.3 . . ?
N1 C8 C9 116.40(11) . . ?
O1 C8 C9 119.81(13) . . ?
O1 C8 N1 123.79(12) . . ?
C10 C9 C8 122.16(13) . . ?
C14 C9 C8 117.80(12) . . ?
C14 C9 C10 119.95(12) . . ?
C9 C10 H10 120.3 . . ?
C9 C10 C11 119.35(13) . . ?
C11 C10 H10 120.3 . . ?
C10 C11 C15 119.07(13) . . ?
C12 C11 C10 120.78(12) . . ?
C12 C11 C15 120.15(12) . . ?
C11 C12 H12 120.3 . . ?
C11 C12 C13 119.46(12) . . ?
C13 C12 H12 120.3 . . ?
C12 C13 H13 120.0 . . ?
C14 C13 C12 120.09(13) . . ?
C14 C13 H13 120.0 . . ?
C9 C14 H14 119.8 . . ?
C13 C14 C9 120.35(13) . . ?
C13 C14 H14 119.8 . . ?
F1 C15 C11 112.9(3) . . ?
F1 C15 F2 107.8(4) . . ?
F1 C15 F3 106.3(3) . . ?
F2 C15 C11 113.7(3) . . ?
F2 C15 F3 106.2(3) . . ?
F3 C15 C11 109.5(2) . . ?
F4 C15 C11 110.8(6) . . ?
F5 C15 C11 113.3(7) . . ?
F5 C15 F4 106.5(7) . . ?
F6 C15 C11 115.8(5) . . ?
F6 C15 F4 102.7(6) . . ?
F6 C15 F5 106.8(6) . . ?
C6 N1 H1 117.8(13) . . ?
C8 N1 C6 126.17(12) . . ?
C8 N1 H1 116.1(13) . . ?

loop_
_geom_bond_atom_site_label_1
_geom_bond_atom_site_label_2
_geom_bond_distance
_geom_bond_site_symmetry_2
_geom_bond_publ_flag
C1 C2 1.441(2) . ?
C1 N2 1.143(2) . ?
C2 C3 1.3951(19) . ?
C2 C7 1.3952(19) . ?
C3 H3 0.9500 . ?
C3 C4 1.382(2) . ?
C4 H4 0.9500 . ?
C4 C5 1.387(2) . ?
C5 H5 0.9500 . ?
C5 C6 1.3956(18) . ?
C6 C7 1.3876(19) . ?
C6 N1 1.4200(17) . ?
C7 H7 0.9500 . ?
C8 C9 1.5019(18) . ?
C8 N1 1.3456(18) . ?
C8 O1 1.2346(16) . ?
C9 C10 1.3916(18) . ?
C9 C14 1.390(2) . ?
C10 H10 0.9500 . ?
C10 C11 1.3926(18) . ?
C11 C12 1.388(2) . ?
C11 C15 1.4925(19) . ?
C12 H12 0.9500 . ?
C12 C13 1.3912(19) . ?
C13 H13 0.9500 . ?
C13 C14 1.3849(19) . ?
C14 H14 0.9500 . ?
C15 F1 1.313(6) . ?
C15 F2 1.328(6) . ?
C15 F3 1.383(5) . ?
C15 F4 1.353(14) . ?
C15 F5 1.320(15) . ?
C15 F6 1.265(9) . ?
N1 H1 0.88(2) . ?

loop_
_geom_torsion_atom_site_label_1
_geom_torsion_atom_site_label_2
_geom_torsion_atom_site_label_3
_geom_torsion_atom_site_label_4
_geom_torsion
_geom_torsion_site_symmetry_1
_geom_torsion_site_symmetry_2
_geom_torsion_site_symmetry_3
_geom_torsion_site_symmetry_4
_geom_torsion_publ_flag
C1 C2 C3 C4 -179.12(15) . . . . ?
C1 C2 C7 C6 -179.94(14) . . . . ?
C2 C3 C4 C5 -0.6(2) . . . . ?
C3 C2 C7 C6 -0.1(2) . . . . ?
C3 C4 C5 C6 -0.8(2) . . . . ?
C4 C5 C6 C7 1.7(2) . . . . ?
C4 C5 C6 N1 179.33(14) . . . . ?
C5 C6 C7 C2 -1.2(2) . . . . ?
C5 C6 N1 C8 35.4(2) . . . . ?
C7 C2 C3 C4 1.1(2) . . . . ?
C7 C6 N1 C8 -146.89(14) . . . . ?
C8 C9 C10 C11 -176.07(13) . . . . ?
C8 C9 C14 C13 177.70(13) . . . . ?
C9 C8 N1 C6 177.01(13) . . . . ?
C9 C10 C11 C12 -1.2(2) . . . . ?
C9 C10 C11 C15 178.94(14) . . . . ?
C10 C9 C14 C13 1.1(2) . . . . ?
C10 C11 C12 C13 0.5(2) . . . . ?
C10 C11 C15 F1 -25.6(5) . . . . ?
C10 C11 C15 F2 -148.8(3) . . . . ?
C10 C11 C15 F3 92.6(3) . . . . ?
C10 C11 C15 F4 -47.1(5) . . . . ?
C10 C11 C15 F5 -166.7(5) . . . . ?
C10 C11 C15 F6 69.3(6) . . . . ?
C11 C12 C13 C14 1.0(2) . . . . ?
C12 C11 C15 F1 154.5(5) . . . . ?
C12 C11 C15 F2 31.3(4) . . . . ?
C12 C11 C15 F3 -87.3(3) . . . . ?
C12 C11 C15 F4 133.0(5) . . . . ?
C12 C11 C15 F5 13.4(5) . . . . ?
C12 C11 C15 F6 -110.6(6) . . . . ?
C12 C13 C14 C9 -1.8(2) . . . . ?
C14 C9 C10 C11 0.4(2) . . . . ?
C15 C11 C12 C13 -179.61(14) . . . . ?
N1 C6 C7 C2 -179.01(13) . . . . ?
N1 C8 C9 C10 -34.08(19) . . . . ?
N1 C8 C9 C14 149.40(14) . . . . ?
O1 C8 C9 C10 145.60(14) . . . . ?
O1 C8 C9 C14 -30.9(2) . . . . ?
O1 C8 N1 C6 -2.6(2) . . . . ?
